data_4072613
loop_
_publ_author_name
'Baillie, Sharon E.'
'Hevia, Eva'
'Kennedy, Alan R.'
'Mulvey, Robert E.'

_publ_section_title
;
 Synthesis of Mixed Alkali-Metal&#x2212;Zinc Enolate Complexes Derived
 from 2,4,6-Trimethylacetophenone:&#x00A0; New Inverse Crown Structures
;
_journal_issue 1
_journal_name_full Organometallics
_journal_page_first 204
_journal_paper_doi 10.1021/om060878k
_journal_volume 26
_journal_year 2007
_chemical_formula_sum 'C88 H106 Na2 O8 Zn2'
_chemical_formula_weight 1468.45
_chemical_name_systematic
;
 ?
;
_space_group_IT_number 2
_symmetry_cell_setting triclinic
_symmetry_space_group_name_Hall '-P 1'
_symmetry_space_group_name_H-M 'P -1'
_atom_sites_solution_hydrogens geom
_atom_sites_solution_primary direct
_atom_sites_solution_secondary difmap
_audit_creation_method SHELXL-97
_cell_angle_alpha 80.211(1)
_cell_angle_beta 76.930(2)
_cell_angle_gamma 68.384(1)
_cell_formula_units_Z 1
_cell_length_a 11.0238(3)
_cell_length_b 12.6380(3)
_cell_length_c 15.7638(4)
_cell_measurement_reflns_used 8856
_cell_measurement_temperature 123(2)
_cell_measurement_theta_max 27.48
_cell_measurement_theta_min 2.91
_cell_volume 1979.71(9)
_computing_data_collection 'Denzo & Collect'
_computing_structure_refinement 'SHELXL-97 (Sheldrick, 1997)'
_computing_structure_solution SIR
_diffrn_ambient_temperature 123(2)
_diffrn_measured_fraction_theta_full 0.993
_diffrn_measured_fraction_theta_max 0.993
_diffrn_measurement_device_type 'Nonius Kappa CCD'
_diffrn_measurement_method 'phi and omega scans'
_diffrn_radiation_monochromator graphite
_diffrn_radiation_source 'fine-focus sealed tube'
_diffrn_radiation_type MoK\a
_diffrn_radiation_wavelength 0.71073
_diffrn_reflns_av_R_equivalents 0.048
_diffrn_reflns_av_sigmaI/netI 0.0522
_diffrn_reflns_limit_h_max 14
_diffrn_reflns_limit_h_min -14
_diffrn_reflns_limit_k_max 16
_diffrn_reflns_limit_k_min -16
_diffrn_reflns_limit_l_max 20
_diffrn_reflns_limit_l_min -20
_diffrn_reflns_number 38917
_diffrn_reflns_theta_full 27.50
_diffrn_reflns_theta_max 27.50
_diffrn_reflns_theta_min 3.00
_exptl_absorpt_coefficient_mu 0.671
_exptl_absorpt_correction_type none
_exptl_crystal_colour colourless
_exptl_crystal_density_diffrn 1.232
_exptl_crystal_density_method 'not measured'
_exptl_crystal_description 'chip from prism'
_exptl_crystal_F_000 780
_exptl_crystal_size_max 0.40
_exptl_crystal_size_mid 0.20
_exptl_crystal_size_min 0.12
_refine_diff_density_max 0.321
_refine_diff_density_min -0.282
_refine_diff_density_rms 0.056
_refine_ls_extinction_method none
_refine_ls_goodness_of_fit_ref 1.020
_refine_ls_hydrogen_treatment mixed
_refine_ls_matrix_type full
_refine_ls_number_parameters 499
_refine_ls_number_reflns 9056
_refine_ls_number_restraints 0
_refine_ls_restrained_S_all 1.020
_refine_ls_R_factor_all 0.0630
_refine_ls_R_factor_gt 0.0395
_refine_ls_shift/su_max 0.003
_refine_ls_shift/su_mean 0.000
_refine_ls_structure_factor_coef Fsqd
_refine_ls_weighting_details 'calc w=1/[\s^2^(Fo^2^)+(0.0360P)^2^+0.9417P] where P=(Fo^2^+2Fc^2^)/3'
_refine_ls_weighting_scheme calc
_refine_ls_wR_factor_gt 0.0828
_refine_ls_wR_factor_ref 0.0917
_reflns_number_gt 6945
_reflns_number_total 9056
_reflns_threshold_expression I>2\s(I)
_cod_data_source_file om060878ksi20060925_115212.cif
_cod_data_source_block grem170
_cod_original_sg_symbol_H-M P-1
_cod_database_code 4072613

loop_
_symmetry_equiv_pos_as_xyz
'x, y, z'
'-x, -y, -z'

loop_
_atom_site_label
_atom_site_type_symbol
_atom_site_fract_x
_atom_site_fract_y
_atom_site_fract_z
_atom_site_U_iso_or_equiv
_atom_site_adp_type
_atom_site_occupancy
_atom_site_symmetry_multiplicity
_atom_site_calc_flag
_atom_site_refinement_flags
Zn1 Zn 0.95581(2) 0.401444(19) 0.487682(14) 0.02118(7) Uani 1 1 d .
Na1 Na 1.12236(8) 0.50560(7) 0.32962(5) 0.02702(18) Uani 1 1 d .
O1 O 0.98127(13) 0.39760(12) 0.36384(8) 0.0242(3) Uani 1 1 d .
O2 O 1.12368(12) 0.43207(11) 0.48422(9) 0.0223(3) Uani 1 1 d .
O3 O 0.88532(13) 0.34233(11) 0.59935(8) 0.0244(3) Uani 1 1 d .
O4 O 1.19269(14) 0.54760(13) 0.18644(9) 0.0315(3) Uani 1 1 d .
C1 C 0.7642(2) 0.3972(2) 0.37185(15) 0.0317(5) Uani 1 1 d .
C2 C 0.88801(19) 0.38061(16) 0.33035(12) 0.0224(4) Uani 1 1 d .
C3 C 0.93522(19) 0.33789(17) 0.24104(12) 0.0228(4) Uani 1 1 d .
C4 C 0.9961(2) 0.21988(18) 0.23351(14) 0.0270(4) Uani 1 1 d .
C5 C 1.0333(2) 0.18059(19) 0.15104(14) 0.0301(5) Uani 1 1 d .
H5 H 1.0745 0.1008 0.1462 0.036 Uiso 1 1 calc R
C6 C 1.0122(2) 0.25439(19) 0.07534(14) 0.0291(5) Uani 1 1 d .
C7 C 0.9543(2) 0.37039(18) 0.08379(13) 0.0270(4) Uani 1 1 d .
H7 H 0.9395 0.4220 0.0327 0.032 Uiso 1 1 calc R
C8 C 0.91683(19) 0.41413(17) 0.16555(13) 0.0240(4) Uani 1 1 d .
C9 C 1.0203(2) 0.13496(19) 0.31330(15) 0.0370(5) Uani 1 1 d .
H9A H 0.9362 0.1268 0.3446 0.055 Uiso 1 1 calc R
H9B H 1.0583 0.1623 0.3519 0.055 Uiso 1 1 calc R
H9C H 1.0821 0.0607 0.2950 0.055 Uiso 1 1 calc R
C10 C 1.0553(3) 0.2076(2) -0.01340(15) 0.0420(6) Uani 1 1 d .
H10A H 1.0156 0.2675 -0.0574 0.063 Uiso 1 1 calc R
H10B H 1.0260 0.1425 -0.0106 0.063 Uiso 1 1 calc R
H10C H 1.1522 0.1826 -0.0295 0.063 Uiso 1 1 calc R
C11 C 0.8616(2) 0.54197(18) 0.16984(14) 0.0302(5) Uani 1 1 d .
H11A H 0.7897 0.5607 0.2204 0.045 Uiso 1 1 calc R
H11B H 0.8272 0.5796 0.1162 0.045 Uiso 1 1 calc R
H11C H 0.9320 0.5687 0.1757 0.045 Uiso 1 1 calc R
C12 C 1.3483(2) 0.4038(2) 0.42344(16) 0.0358(5) Uani 1 1 d .
C13 C 1.25306(19) 0.36119(18) 0.46466(13) 0.0258(4) Uani 1 1 d .
C14 C 1.27571(19) 0.23933(18) 0.49257(14) 0.0277(5) Uani 1 1 d .
C15 C 1.3087(2) 0.15929(19) 0.43218(14) 0.0315(5) Uani 1 1 d .
C16 C 1.3285(2) 0.0447(2) 0.46367(16) 0.0376(5) Uani 1 1 d .
H16 H 1.3495 -0.0097 0.4230 0.045 Uiso 1 1 calc R
C17 C 1.3184(2) 0.00792(19) 0.55233(16) 0.0366(5) Uani 1 1 d .
C18 C 1.2869(2) 0.08902(18) 0.61083(15) 0.0325(5) Uani 1 1 d .
H18 H 1.2809 0.0652 0.6717 0.039 Uiso 1 1 calc R
C19 C 1.26390(19) 0.20447(18) 0.58252(14) 0.0281(5) Uani 1 1 d .
C20 C 1.3234(3) 0.1929(2) 0.33499(15) 0.0438(6) Uani 1 1 d .
H20A H 1.3434 0.1256 0.3043 0.066 Uiso 1 1 calc R
H20B H 1.3958 0.2237 0.3160 0.066 Uiso 1 1 calc R
H20C H 1.2406 0.2513 0.3215 0.066 Uiso 1 1 calc R
C21 C 1.3410(3) -0.1157(2) 0.58456(19) 0.0499(7) Uani 1 1 d .
H21A H 1.2709 -0.1378 0.5721 0.075 Uiso 1 1 calc R
H21B H 1.3396 -0.1265 0.6478 0.075 Uiso 1 1 calc R
H21C H 1.4274 -0.1632 0.5548 0.075 Uiso 1 1 calc R
C22 C 1.2244(2) 0.28862(19) 0.64941(14) 0.0337(5) Uani 1 1 d .
H22A H 1.1283 0.3290 0.6575 0.051 Uiso 1 1 calc R
H22B H 1.2704 0.3439 0.6291 0.051 Uiso 1 1 calc R
H22C H 1.2486 0.2477 0.7051 0.051 Uiso 1 1 calc R
C23 C 0.9530(3) 0.1557(2) 0.55579(15) 0.0353(5) Uani 1 1 d .
C24 C 0.87961(19) 0.23578(17) 0.60904(13) 0.0236(4) Uani 1 1 d .
C25 C 0.7805(2) 0.21245(16) 0.68583(13) 0.0241(4) Uani 1 1 d .
C26 C 0.6510(2) 0.23072(18) 0.67639(14) 0.0298(5) Uani 1 1 d .
C27 C 0.5659(2) 0.1972(2) 0.74631(15) 0.0374(5) Uani 1 1 d .
H27 H 0.4791 0.2071 0.7389 0.045 Uiso 1 1 calc R
C28 C 0.6038(2) 0.1501(2) 0.82585(15) 0.0385(6) Uani 1 1 d .
C29 C 0.7304(2) 0.13744(18) 0.83576(14) 0.0349(5) Uani 1 1 d .
H29 H 0.7567 0.1076 0.8909 0.042 Uiso 1 1 calc R
C30 C 0.8207(2) 0.16744(17) 0.76683(13) 0.0273(4) Uani 1 1 d .
C31 C 0.5996(2) 0.2877(2) 0.59328(15) 0.0417(6) Uani 1 1 d .
H31A H 0.5585 0.3704 0.5971 0.063 Uiso 1 1 calc R
H31B H 0.5336 0.2572 0.5852 0.063 Uiso 1 1 calc R
H31C H 0.6733 0.2727 0.5435 0.063 Uiso 1 1 calc R
C32 C 0.5092(3) 0.1138(3) 0.90047(18) 0.0633(8) Uani 1 1 d .
H32A H 0.4578 0.1779 0.9358 0.095 Uiso 1 1 calc R
H32B H 0.5597 0.0492 0.9371 0.095 Uiso 1 1 calc R
H32C H 0.4487 0.0908 0.8768 0.095 Uiso 1 1 calc R
C33 C 0.9577(2) 0.15037(19) 0.77931(14) 0.0351(5) Uani 1 1 d .
H33A H 1.0228 0.1104 0.7313 0.053 Uiso 1 1 calc R
H33B H 0.9740 0.1046 0.8351 0.053 Uiso 1 1 calc R
H33C H 0.9659 0.2249 0.7798 0.053 Uiso 1 1 calc R
C34 C 1.3069(3) 0.6112(2) 0.05393(16) 0.0373(6) Uani 1 1 d .
C35 C 1.2945(2) 0.52813(18) 0.13194(13) 0.0257(4) Uani 1 1 d .
C36 C 1.40943(19) 0.41775(17) 0.13938(12) 0.0241(4) Uani 1 1 d .
C37 C 1.5206(2) 0.41645(18) 0.16879(13) 0.0254(4) Uani 1 1 d .
C38 C 1.6268(2) 0.31383(18) 0.17261(13) 0.0283(5) Uani 1 1 d .
H38 H 1.7024 0.3118 0.1931 0.034 Uiso 1 1 calc R
C39 C 1.6250(2) 0.21475(18) 0.14729(14) 0.0298(5) Uani 1 1 d .
C40 C 1.5122(2) 0.21871(19) 0.11934(14) 0.0315(5) Uani 1 1 d .
H40 H 1.5097 0.1510 0.1024 0.038 Uiso 1 1 calc R
C41 C 1.4032(2) 0.31851(19) 0.11544(13) 0.0285(5) Uani 1 1 d .
C42 C 1.5260(2) 0.52360(19) 0.19521(16) 0.0371(5) Uani 1 1 d .
H42A H 1.5552 0.5687 0.1431 0.056 Uiso 1 1 calc R
H42B H 1.5886 0.5029 0.2356 0.056 Uiso 1 1 calc R
H42C H 1.4376 0.5688 0.2241 0.056 Uiso 1 1 calc R
C43 C 1.7429(2) 0.1051(2) 0.14838(17) 0.0426(6) Uani 1 1 d .
H43A H 1.7119 0.0397 0.1635 0.064 Uiso 1 1 calc R
H43B H 1.7937 0.1053 0.1919 0.064 Uiso 1 1 calc R
H43C H 1.7995 0.0992 0.0905 0.064 Uiso 1 1 calc R
C44 C 1.2814(2) 0.3189(2) 0.08679(17) 0.0417(6) Uani 1 1 d .
H44A H 1.2066 0.3345 0.1359 0.063 Uiso 1 1 calc R
H44B H 1.2984 0.2441 0.0677 0.063 Uiso 1 1 calc R
H44C H 1.2599 0.3782 0.0382 0.063 Uiso 1 1 calc R
H1A H 0.732(2) 0.422(2) 0.4286(16) 0.039(7) Uiso 1 1 d .
H1B H 0.706(2) 0.3800(18) 0.3492(14) 0.029(6) Uiso 1 1 d .
H12A H 1.434(2) 0.355(2) 0.4119(14) 0.033(6) Uiso 1 1 d .
H12B H 1.330(2) 0.484(2) 0.4073(14) 0.034(6) Uiso 1 1 d .
H23A H 0.940(2) 0.084(2) 0.5645(15) 0.036(6) Uiso 1 1 d .
H23B H 1.014(2) 0.165(2) 0.5122(17) 0.046(7) Uiso 1 1 d .
H34A H 1.239(3) 0.683(3) 0.0582(18) 0.064(9) Uiso 1 1 d .
H34B H 1.303(3) 0.577(2) 0.0068(18) 0.053(8) Uiso 1 1 d .
H34C H 1.387(3) 0.620(2) 0.0446(19) 0.067(9) Uiso 1 1 d .

loop_
_atom_site_aniso_label
_atom_site_aniso_U_11
_atom_site_aniso_U_22
_atom_site_aniso_U_33
_atom_site_aniso_U_23
_atom_site_aniso_U_13
_atom_site_aniso_U_12
Zn1 0.02399(12) 0.02295(12) 0.01791(12) 0.00038(9) -0.00334(9) -0.01081(9)
Na1 0.0327(4) 0.0305(4) 0.0192(4) -0.0004(3) -0.0013(3) -0.0152(4)
O1 0.0286(7) 0.0296(8) 0.0187(7) -0.0022(6) -0.0047(6) -0.0146(6)
O2 0.0190(7) 0.0210(7) 0.0259(7) -0.0010(6) -0.0045(5) -0.0061(6)
O3 0.0317(8) 0.0240(7) 0.0199(7) 0.0014(6) -0.0021(6) -0.0151(6)
O4 0.0292(8) 0.0384(9) 0.0219(8) -0.0031(6) 0.0019(6) -0.0097(7)
C1 0.0301(12) 0.0457(14) 0.0223(11) -0.0029(10) -0.0057(9) -0.0160(11)
C2 0.0292(11) 0.0195(10) 0.0204(10) 0.0022(8) -0.0070(8) -0.0108(8)
C3 0.0232(10) 0.0279(11) 0.0210(10) -0.0028(8) -0.0037(8) -0.0130(9)
C4 0.0282(11) 0.0277(11) 0.0278(11) -0.0008(9) -0.0066(9) -0.0125(9)
C5 0.0327(11) 0.0266(11) 0.0341(12) -0.0077(9) -0.0055(9) -0.0117(9)
C6 0.0291(11) 0.0382(12) 0.0255(11) -0.0083(9) -0.0028(9) -0.0169(10)
C7 0.0285(11) 0.0353(12) 0.0214(10) 0.0018(9) -0.0071(8) -0.0162(9)
C8 0.0218(10) 0.0296(11) 0.0248(11) -0.0013(9) -0.0051(8) -0.0138(9)
C9 0.0479(14) 0.0278(12) 0.0323(13) -0.0010(10) -0.0072(11) -0.0106(11)
C10 0.0510(15) 0.0502(15) 0.0298(13) -0.0132(11) -0.0038(11) -0.0211(12)
C11 0.0342(12) 0.0300(11) 0.0269(11) 0.0013(9) -0.0074(9) -0.0121(10)
C12 0.0261(12) 0.0283(12) 0.0467(15) 0.0009(11) -0.0003(10) -0.0074(10)
C13 0.0209(10) 0.0317(11) 0.0240(11) -0.0058(9) -0.0034(8) -0.0071(9)
C14 0.0187(10) 0.0298(11) 0.0302(11) -0.0012(9) -0.0020(8) -0.0055(9)
C15 0.0267(11) 0.0322(12) 0.0315(12) -0.0056(10) -0.0004(9) -0.0069(9)
C16 0.0339(12) 0.0329(13) 0.0420(14) -0.0124(11) -0.0006(10) -0.0068(10)
C17 0.0295(12) 0.0252(11) 0.0484(15) -0.0019(10) -0.0031(10) -0.0046(9)
C18 0.0282(11) 0.0305(12) 0.0317(12) 0.0033(10) -0.0048(9) -0.0053(9)
C19 0.0217(10) 0.0280(11) 0.0303(12) -0.0006(9) -0.0051(9) -0.0043(9)
C20 0.0508(15) 0.0449(15) 0.0335(14) -0.0100(11) -0.0007(11) -0.0153(12)
C21 0.0524(16) 0.0258(13) 0.0643(18) -0.0021(12) -0.0058(14) -0.0088(12)
C22 0.0343(12) 0.0308(12) 0.0326(12) -0.0017(10) -0.0087(10) -0.0063(10)
C23 0.0459(14) 0.0255(12) 0.0280(12) 0.0003(10) 0.0049(11) -0.0126(11)
C24 0.0273(10) 0.0234(10) 0.0204(10) 0.0036(8) -0.0060(8) -0.0103(9)
C25 0.0325(11) 0.0192(10) 0.0207(10) -0.0022(8) -0.0011(8) -0.0108(9)
C26 0.0344(12) 0.0294(11) 0.0285(11) -0.0054(9) -0.0014(9) -0.0155(10)
C27 0.0346(12) 0.0402(13) 0.0409(14) -0.0070(11) 0.0027(10) -0.0209(11)
C28 0.0490(14) 0.0328(13) 0.0330(13) -0.0038(10) 0.0086(11) -0.0223(11)
C29 0.0542(15) 0.0266(12) 0.0190(11) -0.0002(9) -0.0001(10) -0.0128(11)
C30 0.0359(12) 0.0215(10) 0.0223(11) -0.0017(8) -0.0039(9) -0.0082(9)
C31 0.0402(14) 0.0537(16) 0.0375(14) 0.0007(12) -0.0117(11) -0.0229(12)
C32 0.075(2) 0.071(2) 0.0439(17) -0.0022(15) 0.0194(15) -0.0438(17)
C33 0.0410(13) 0.0325(12) 0.0281(12) -0.0015(10) -0.0107(10) -0.0062(10)
C34 0.0328(13) 0.0403(15) 0.0280(13) 0.0039(11) 0.0009(10) -0.0070(12)
C35 0.0264(10) 0.0344(12) 0.0181(10) -0.0028(9) -0.0021(8) -0.0134(9)
C36 0.0238(10) 0.0318(11) 0.0163(10) -0.0006(8) 0.0002(8) -0.0123(9)
C37 0.0278(11) 0.0310(11) 0.0188(10) 0.0016(8) -0.0037(8) -0.0137(9)
C38 0.0255(11) 0.0378(12) 0.0236(11) 0.0032(9) -0.0071(8) -0.0144(10)
C39 0.0311(11) 0.0301(12) 0.0259(11) 0.0025(9) -0.0032(9) -0.0110(9)
C40 0.0337(12) 0.0327(12) 0.0313(12) -0.0072(10) -0.0023(9) -0.0153(10)
C41 0.0259(11) 0.0384(12) 0.0234(11) -0.0040(9) -0.0019(8) -0.0146(10)
C42 0.0399(13) 0.0359(13) 0.0419(14) -0.0045(11) -0.0129(11) -0.0169(11)
C43 0.0375(13) 0.0373(14) 0.0481(15) 0.0005(11) -0.0103(11) -0.0078(11)
C44 0.0314(12) 0.0504(15) 0.0506(15) -0.0172(12) -0.0079(11) -0.0167(11)

loop_
_atom_type_symbol
_atom_type_description
_atom_type_scat_dispersion_real
_atom_type_scat_dispersion_imag
_atom_type_scat_source
Zn Zn 0.2839 1.4301 'International Tables Vol C Tables 4.2.6.8 and 6.1.1.4'
Na Na 0.0362 0.0249 'International Tables Vol C Tables 4.2.6.8 and 6.1.1.4'
O O 0.0106 0.0060 'International Tables Vol C Tables 4.2.6.8 and 6.1.1.4'
C C 0.0033 0.0016 'International Tables Vol C Tables 4.2.6.8 and 6.1.1.4'
H H 0.0000 0.0000 'International Tables Vol C Tables 4.2.6.8 and 6.1.1.4'

loop_
_geom_angle_atom_site_label_1
_geom_angle_atom_site_label_2
_geom_angle_atom_site_label_3
_geom_angle
_geom_angle_site_symmetry_1
_geom_angle_site_symmetry_3
O3 Zn1 O1 145.22(6) . .
O3 Zn1 O2 114.26(5) . .
O1 Zn1 O2 94.98(5) . .
O3 Zn1 O2 94.80(5) . 2_766
O1 Zn1 O2 108.89(6) . 2_766
O2 Zn1 O2 80.43(5) . 2_766
O3 Zn1 Zn1 108.80(4) . 2_766
O1 Zn1 Zn1 105.66(4) . 2_766
O2 Zn1 Zn1 40.57(4) . 2_766
O2 Zn1 Zn1 39.86(3) 2_766 2_766
O3 Zn1 Na1 48.87(4) . 2_766
O1 Zn1 Na1 160.89(4) . 2_766
O2 Zn1 Na1 82.90(4) . 2_766
O2 Zn1 Na1 52.00(4) 2_766 2_766
Zn1 Zn1 Na1 60.893(16) 2_766 2_766
O3 Zn1 Na1 165.46(4) . .
O1 Zn1 Na1 47.99(4) . .
O2 Zn1 Na1 51.31(4) . .
O2 Zn1 Na1 81.59(4) 2_766 .
Zn1 Zn1 Na1 59.819(16) 2_766 .
Na1 Zn1 Na1 120.713(15) 2_766 .
O4 Na1 O1 116.74(6) . .
O4 Na1 O3 105.75(6) . 2_766
O1 Na1 O3 128.51(6) . 2_766
O4 Na1 O2 161.35(6) . .
O1 Na1 O2 74.11(5) . .
O3 Na1 O2 74.36(5) 2_766 .
O4 Na1 C13 132.99(6) . .
O1 Na1 C13 85.83(6) . .
O3 Na1 C13 85.68(6) 2_766 .
O2 Na1 C13 28.90(5) . .
O4 Na1 C12 110.74(6) . .
O1 Na1 C12 111.28(6) . .
O3 Na1 C12 76.52(6) 2_766 .
O2 Na1 C12 50.75(6) . .
C13 Na1 C12 26.74(6) . .
O4 Na1 Zn1 143.24(5) . 2_766
O1 Na1 Zn1 94.93(4) . 2_766
O3 Na1 Zn1 37.59(3) 2_766 2_766
O2 Na1 Zn1 40.93(3) . 2_766
C13 Na1 Zn1 63.09(4) . 2_766
C12 Na1 Zn1 70.37(5) . 2_766
O4 Na1 Zn1 153.98(5) . .
O1 Na1 Zn1 37.32(3) . .
O3 Na1 Zn1 96.15(4) 2_766 .
O2 Na1 Zn1 39.75(3) . .
C13 Na1 Zn1 61.43(4) . .
C12 Na1 Zn1 87.65(5) . .
Zn1 Na1 Zn1 59.287(15) 2_766 .
C2 O1 Zn1 118.73(12) . .
C2 O1 Na1 139.43(12) . .
Zn1 O1 Na1 94.68(5) . .
C13 O2 Zn1 129.11(12) . .
C13 O2 Zn1 131.27(12) . 2_766
Zn1 O2 Zn1 99.57(5) . 2_766
C13 O2 Na1 91.21(11) . .
Zn1 O2 Na1 88.94(5) . .
Zn1 O2 Na1 87.07(5) 2_766 .
C24 O3 Zn1 119.11(12) . .
C24 O3 Na1 146.15(12) . 2_766
Zn1 O3 Na1 93.55(5) . 2_766
C35 O4 Na1 140.41(14) . .
C2 C1 H1A 123.4(14) . .
C2 C1 H1B 121.9(14) . .
H1A C1 H1B 114.5(19) . .
C1 C2 O1 124.16(19) . .
C1 C2 C3 121.06(18) . .
O1 C2 C3 114.77(16) . .
C8 C3 C4 119.70(18) . .
C8 C3 C2 120.76(18) . .
C4 C3 C2 119.52(18) . .
C5 C4 C3 119.19(19) . .
C5 C4 C9 119.47(19) . .
C3 C4 C9 121.33(19) . .
C4 C5 C6 122.1(2) . .
C4 C5 H5 118.9 . .
C6 C5 H5 118.9 . .
C7 C6 C5 117.92(19) . .
C7 C6 C10 121.8(2) . .
C5 C6 C10 120.3(2) . .
C6 C7 C8 121.97(19) . .
C6 C7 H7 119.0 . .
C8 C7 H7 119.0 . .
C3 C8 C7 119.03(19) . .
C3 C8 C11 121.60(18) . .
C7 C8 C11 119.34(18) . .
C4 C9 H9A 109.5 . .
C4 C9 H9B 109.5 . .
H9A C9 H9B 109.5 . .
C4 C9 H9C 109.5 . .
H9A C9 H9C 109.5 . .
H9B C9 H9C 109.5 . .
C6 C10 H10A 109.5 . .
C6 C10 H10B 109.5 . .
H10A C10 H10B 109.5 . .
C6 C10 H10C 109.5 . .
H10A C10 H10C 109.5 . .
H10B C10 H10C 109.5 . .
C8 C11 H11A 109.5 . .
C8 C11 H11B 109.5 . .
H11A C11 H11B 109.5 . .
C8 C11 H11C 109.5 . .
H11A C11 H11C 109.5 . .
H11B C11 H11C 109.5 . .
C13 C12 Na1 72.04(13) . .
C13 C12 H12A 119.3(14) . .
Na1 C12 H12A 136.8(14) . .
C13 C12 H12B 122.2(13) . .
Na1 C12 H12B 68.1(13) . .
H12A C12 H12B 118.4(19) . .
C12 C13 O2 120.7(2) . .
C12 C13 C14 124.56(19) . .
O2 C13 C14 114.78(16) . .
C12 C13 Na1 81.22(14) . .
O2 C13 Na1 59.89(9) . .
C14 C13 Na1 130.11(13) . .
C15 C14 C19 120.3(2) . .
C15 C14 C13 121.83(19) . .
C19 C14 C13 117.92(18) . .
C14 C15 C16 118.6(2) . .
C14 C15 C20 122.0(2) . .
C16 C15 C20 119.4(2) . .
C17 C16 C15 122.2(2) . .
C17 C16 H16 118.9 . .
C15 C16 H16 118.9 . .
C16 C17 C18 118.0(2) . .
C16 C17 C21 121.3(2) . .
C18 C17 C21 120.7(2) . .
C17 C18 C19 121.8(2) . .
C17 C18 H18 119.1 . .
C19 C18 H18 119.1 . .
C18 C19 C14 119.2(2) . .
C18 C19 C22 119.12(19) . .
C14 C19 C22 121.71(19) . .
C15 C20 H20A 109.5 . .
C15 C20 H20B 109.5 . .
H20A C20 H20B 109.5 . .
C15 C20 H20C 109.5 . .
H20A C20 H20C 109.5 . .
H20B C20 H20C 109.5 . .
C17 C21 H21A 109.5 . .
C17 C21 H21B 109.5 . .
H21A C21 H21B 109.5 . .
C17 C21 H21C 109.5 . .
H21A C21 H21C 109.5 . .
H21B C21 H21C 109.5 . .
C19 C22 H22A 109.5 . .
C19 C22 H22B 109.5 . .
H22A C22 H22B 109.5 . .
C19 C22 H22C 109.5 . .
H22A C22 H22C 109.5 . .
H22B C22 H22C 109.5 . .
C24 C23 H23A 119.8(14) . .
C24 C23 H23B 123.5(17) . .
H23A C23 H23B 117(2) . .
C23 C24 O3 124.28(19) . .
C23 C24 C25 120.72(19) . .
O3 C24 C25 115.00(16) . .
C26 C25 C30 119.93(19) . .
C26 C25 C24 120.71(18) . .
C30 C25 C24 119.32(18) . .
C27 C26 C25 119.2(2) . .
C27 C26 C31 118.8(2) . .
C25 C26 C31 121.98(19) . .
C28 C27 C26 122.0(2) . .
C28 C27 H27 119.0 . .
C26 C27 H27 119.0 . .
C27 C28 C29 118.2(2) . .
C27 C28 C32 120.8(2) . .
C29 C28 C32 121.0(2) . .
C28 C29 C30 121.9(2) . .
C28 C29 H29 119.0 . .
C30 C29 H29 119.0 . .
C29 C30 C25 118.6(2) . .
C29 C30 C33 120.47(19) . .
C25 C30 C33 120.92(19) . .
C26 C31 H31A 109.5 . .
C26 C31 H31B 109.5 . .
H31A C31 H31B 109.5 . .
C26 C31 H31C 109.5 . .
H31A C31 H31C 109.5 . .
H31B C31 H31C 109.5 . .
C28 C32 H32A 109.5 . .
C28 C32 H32B 109.5 . .
H32A C32 H32B 109.5 . .
C28 C32 H32C 109.5 . .
H32A C32 H32C 109.5 . .
H32B C32 H32C 109.5 . .
C30 C33 H33A 109.5 . .
C30 C33 H33B 109.5 . .
H33A C33 H33B 109.5 . .
C30 C33 H33C 109.5 . .
H33A C33 H33C 109.5 . .
H33B C33 H33C 109.5 . .
C35 C34 H34A 113.1(17) . .
C35 C34 H34B 105.1(17) . .
H34A C34 H34B 110(2) . .
C35 C34 H34C 110.2(18) . .
H34A C34 H34C 110(2) . .
H34B C34 H34C 108(2) . .
O4 C35 C34 120.8(2) . .
O4 C35 C36 121.26(18) . .
C34 C35 C36 117.87(18) . .
C37 C36 C41 121.20(19) . .
C37 C36 C35 119.77(18) . .
C41 C36 C35 119.02(17) . .
C38 C37 C36 118.45(19) . .
C38 C37 C42 120.67(18) . .
C36 C37 C42 120.88(18) . .
C39 C38 C37 121.69(19) . .
C39 C38 H38 119.2 . .
C37 C38 H38 119.2 . .
C38 C39 C40 118.36(19) . .
C38 C39 C43 121.2(2) . .
C40 C39 C43 120.4(2) . .
C41 C40 C39 122.1(2) . .
C41 C40 H40 119.0 . .
C39 C40 H40 119.0 . .
C40 C41 C36 118.20(19) . .
C40 C41 C44 120.56(19) . .
C36 C41 C44 121.24(19) . .
C37 C42 H42A 109.5 . .
C37 C42 H42B 109.5 . .
H42A C42 H42B 109.5 . .
C37 C42 H42C 109.5 . .
H42A C42 H42C 109.5 . .
H42B C42 H42C 109.5 . .
C39 C43 H43A 109.5 . .
C39 C43 H43B 109.5 . .
H43A C43 H43B 109.5 . .
C39 C43 H43C 109.5 . .
H43A C43 H43C 109.5 . .
H43B C43 H43C 109.5 . .
C41 C44 H44A 109.5 . .
C41 C44 H44B 109.5 . .
H44A C44 H44B 109.5 . .
C41 C44 H44C 109.5 . .
H44A C44 H44C 109.5 . .
H44B C44 H44C 109.5 . .

loop_
_geom_bond_atom_site_label_1
_geom_bond_atom_site_label_2
_geom_bond_distance
_geom_bond_site_symmetry_2
Zn1 O3 1.9032(13) .
Zn1 O1 1.9149(13) .
Zn1 O2 2.0130(13) .
Zn1 O2 2.0430(13) 2_766
Zn1 Zn1 3.0974(4) 2_766
Zn1 Na1 3.1143(8) 2_766
Zn1 Na1 3.1477(8) .
Na1 O4 2.2543(16) .
Na1 O1 2.3468(15) .
Na1 O3 2.3501(15) 2_766
Na1 O2 2.4574(15) .
Na1 C13 2.840(2) .
Na1 C12 2.951(3) .
Na1 Zn1 3.1143(8) 2_766
O1 C2 1.352(2) .
O2 C13 1.373(2) .
O2 Zn1 2.0430(13) 2_766
O3 C24 1.352(2) .
O3 Na1 2.3501(15) 2_766
O4 C35 1.221(2) .
C1 C2 1.329(3) .
C1 H1A 0.94(2) .
C1 H1B 0.91(2) .
C2 C3 1.505(3) .
C3 C8 1.400(3) .
C3 C4 1.405(3) .
C4 C5 1.390(3) .
C4 C9 1.512(3) .
C5 C6 1.391(3) .
C5 H5 0.9500 .
C6 C7 1.383(3) .
C6 C10 1.518(3) .
C7 C8 1.404(3) .
C7 H7 0.9500 .
C8 C11 1.510(3) .
C9 H9A 0.9800 .
C9 H9B 0.9800 .
C9 H9C 0.9800 .
C10 H10A 0.9800 .
C10 H10B 0.9800 .
C10 H10C 0.9800 .
C11 H11A 0.9800 .
C11 H11B 0.9800 .
C11 H11C 0.9800 .
C12 C13 1.343(3) .
C12 H12A 0.91(2) .
C12 H12B 0.96(2) .
C13 C14 1.471(3) .
C14 C15 1.401(3) .
C14 C19 1.403(3) .
C15 C16 1.401(3) .
C15 C20 1.507(3) .
C16 C17 1.389(3) .
C16 H16 0.9500 .
C17 C18 1.391(3) .
C17 C21 1.503(3) .
C18 C19 1.396(3) .
C18 H18 0.9500 .
C19 C22 1.505(3) .
C20 H20A 0.9800 .
C20 H20B 0.9800 .
C20 H20C 0.9800 .
C21 H21A 0.9800 .
C21 H21B 0.9800 .
C21 H21C 0.9800 .
C22 H22A 0.9800 .
C22 H22B 0.9800 .
C22 H22C 0.9800 .
C23 C24 1.327(3) .
C23 H23A 0.94(2) .
C23 H23B 0.87(3) .
C24 C25 1.505(3) .
C25 C26 1.398(3) .
C25 C30 1.405(3) .
C26 C27 1.393(3) .
C26 C31 1.507(3) .
C27 C28 1.379(3) .
C27 H27 0.9500 .
C28 C29 1.388(3) .
C28 C32 1.515(3) .
C29 C30 1.401(3) .
C29 H29 0.9500 .
C30 C33 1.498(3) .
C31 H31A 0.9800 .
C31 H31B 0.9800 .
C31 H31C 0.9800 .
C32 H32A 0.9800 .
C32 H32B 0.9800 .
C32 H32C 0.9800 .
C33 H33A 0.9800 .
C33 H33B 0.9800 .
C33 H33C 0.9800 .
C34 C35 1.491(3) .
C34 H34A 0.94(3) .
C34 H34B 0.93(3) .
C34 H34C 0.91(3) .
C35 C36 1.508(3) .
C36 C37 1.398(3) .
C36 C41 1.398(3) .
C37 C38 1.394(3) .
C37 C42 1.508(3) .
C38 C39 1.386(3) .
C38 H38 0.9500 .
C39 C40 1.391(3) .
C39 C43 1.511(3) .
C40 C41 1.389(3) .
C40 H40 0.9500 .
C41 C44 1.510(3) .
C42 H42A 0.9800 .
C42 H42B 0.9800 .
C42 H42C 0.9800 .
C43 H43A 0.9800 .
C43 H43B 0.9800 .
C43 H43C 0.9800 .
C44 H44A 0.9800 .
C44 H44B 0.9800 .
C44 H44C 0.9800 .

loop_
_geom_torsion_atom_site_label_1
_geom_torsion_atom_site_label_2
_geom_torsion_atom_site_label_3
_geom_torsion_atom_site_label_4
_geom_torsion
_geom_torsion_site_symmetry_1
_geom_torsion_site_symmetry_4
O3 Zn1 Na1 O4 164.08(19) . .
O1 Zn1 Na1 O4 5.61(12) . .
O2 Zn1 Na1 O4 156.17(13) . .
O2 Zn1 Na1 O4 -119.40(12) 2_766 .
Zn1 Zn1 Na1 O4 -155.13(12) 2_766 .
Na1 Zn1 Na1 O4 -155.13(12) 2_766 .
O3 Zn1 Na1 O1 158.47(18) . .
O2 Zn1 Na1 O1 150.56(8) . .
O2 Zn1 Na1 O1 -125.01(7) 2_766 .
Zn1 Zn1 Na1 O1 -160.74(6) 2_766 .
Na1 Zn1 Na1 O1 -160.74(6) 2_766 .
O3 Zn1 Na1 O3 -48.5(2) . 2_766
O1 Zn1 Na1 O3 153.07(7) . 2_766
O2 Zn1 Na1 O3 -56.38(6) . 2_766
O2 Zn1 Na1 O3 28.06(5) 2_766 2_766
Zn1 Zn1 Na1 O3 -7.68(4) 2_766 2_766
Na1 Zn1 Na1 O3 -7.68(4) 2_766 2_766
O3 Zn1 Na1 O2 7.91(18) . .
O1 Zn1 Na1 O2 -150.56(8) . .
O2 Zn1 Na1 O2 84.44(6) 2_766 .
Zn1 Zn1 Na1 O2 48.70(5) 2_766 .
Na1 Zn1 Na1 O2 48.70(5) 2_766 .
O3 Zn1 Na1 C13 33.19(18) . .
O1 Zn1 Na1 C13 -125.27(8) . .
O2 Zn1 Na1 C13 25.28(7) . .
O2 Zn1 Na1 C13 109.72(6) 2_766 .
Zn1 Zn1 Na1 C13 73.98(5) 2_766 .
Na1 Zn1 Na1 C13 73.98(5) 2_766 .
O3 Zn1 Na1 C12 27.70(19) . .
O1 Zn1 Na1 C12 -130.77(8) . .
O2 Zn1 Na1 C12 19.79(7) . .
O2 Zn1 Na1 C12 104.22(6) 2_766 .
Zn1 Zn1 Na1 C12 68.49(5) 2_766 .
Na1 Zn1 Na1 C12 68.49(5) 2_766 .
O3 Zn1 Na1 Zn1 -40.79(18) . 2_766
O1 Zn1 Na1 Zn1 160.74(6) . 2_766
O2 Zn1 Na1 Zn1 -48.70(5) . 2_766
O2 Zn1 Na1 Zn1 35.74(4) 2_766 2_766
Na1 Zn1 Na1 Zn1 0.0 2_766 2_766
O3 Zn1 O1 C2 33.22(18) . .
O2 Zn1 O1 C2 -178.73(13) . .
O2 Zn1 O1 C2 -97.16(13) 2_766 .
Zn1 Zn1 O1 C2 -138.85(12) 2_766 .
Na1 Zn1 O1 C2 -96.07(17) 2_766 .
Na1 Zn1 O1 C2 -156.08(15) . .
O3 Zn1 O1 Na1 -170.70(8) . .
O2 Zn1 O1 Na1 -22.65(6) . .
O2 Zn1 O1 Na1 58.92(6) 2_766 .
Zn1 Zn1 O1 Na1 17.22(5) 2_766 .
Na1 Zn1 O1 Na1 60.01(15) 2_766 .
O4 Na1 O1 C2 -30.4(2) . .
O3 Na1 O1 C2 111.72(18) 2_766 .
O2 Na1 O1 C2 165.93(19) . .
C13 Na1 O1 C2 -167.18(19) . .
C12 Na1 O1 C2 -158.84(18) . .
Zn1 Na1 O1 C2 130.32(18) 2_766 .
Zn1 Na1 O1 C2 146.9(2) . .
O4 Na1 O1 Zn1 -177.25(6) . .
O3 Na1 O1 Zn1 -35.14(9) 2_766 .
O2 Na1 O1 Zn1 19.08(5) . .
C13 Na1 O1 Zn1 45.97(6) . .
C12 Na1 O1 Zn1 54.30(8) . .
Zn1 Na1 O1 Zn1 -16.53(5) 2_766 .
O3 Zn1 O2 C13 91.48(16) . .
O1 Zn1 O2 C13 -69.19(16) . .
O2 Zn1 O2 C13 -177.54(18) 2_766 .
Zn1 Zn1 O2 C13 -177.54(18) 2_766 .
Na1 Zn1 O2 C13 129.91(15) 2_766 .
Na1 Zn1 O2 C13 -90.70(15) . .
O3 Zn1 O2 Zn1 -90.98(6) . 2_766
O1 Zn1 O2 Zn1 108.36(6) . 2_766
O2 Zn1 O2 Zn1 0.0 2_766 2_766
Na1 Zn1 O2 Zn1 -52.55(4) 2_766 2_766
Na1 Zn1 O2 Zn1 86.85(5) . 2_766
O3 Zn1 O2 Na1 -177.83(5) . .
O1 Zn1 O2 Na1 21.51(6) . .
O2 Zn1 O2 Na1 -86.85(5) 2_766 .
Zn1 Zn1 O2 Na1 -86.85(5) 2_766 .
Na1 Zn1 O2 Na1 -139.39(3) 2_766 .
O4 Na1 O2 C13 -17.2(2) . .
O1 Na1 O2 C13 111.05(11) . .
O3 Na1 O2 C13 -110.19(11) 2_766 .
C12 Na1 O2 C13 -25.01(11) . .
Zn1 Na1 O2 C13 -131.26(12) 2_766 .
Zn1 Na1 O2 C13 129.10(12) . .
O4 Na1 O2 Zn1 -146.34(17) . .
O1 Na1 O2 Zn1 -18.05(5) . .
O3 Na1 O2 Zn1 120.71(6) 2_766 .
C13 Na1 O2 Zn1 -129.10(12) . .
C12 Na1 O2 Zn1 -154.10(9) . .
Zn1 Na1 O2 Zn1 99.64(5) 2_766 .
O4 Na1 O2 Zn1 114.02(18) . 2_766
O1 Na1 O2 Zn1 -117.69(5) . 2_766
O3 Na1 O2 Zn1 21.07(5) 2_766 2_766
C13 Na1 O2 Zn1 131.26(12) . 2_766
C12 Na1 O2 Zn1 106.26(8) . 2_766
Zn1 Na1 O2 Zn1 -99.64(5) . 2_766
O1 Zn1 O3 C24 28.93(19) . .
O2 Zn1 O3 C24 -115.74(13) . .
O2 Zn1 O3 C24 162.61(13) 2_766 .
Zn1 Zn1 O3 C24 -159.13(12) 2_766 .
Na1 Zn1 O3 C24 -170.72(16) 2_766 .
Na1 Zn1 O3 C24 -122.50(17) . .
O1 Zn1 O3 Na1 -160.34(8) . 2_766
O2 Zn1 O3 Na1 54.99(7) . 2_766
O2 Zn1 O3 Na1 -26.67(6) 2_766 2_766
Zn1 Zn1 O3 Na1 11.60(5) 2_766 2_766
Na1 Zn1 O3 Na1 48.2(2) . 2_766
O1 Na1 O4 C35 -114.9(2) . .
O3 Na1 O4 C35 95.0(2) 2_766 .
O2 Na1 O4 C35 7.4(3) . .
C13 Na1 O4 C35 -3.9(3) . .
C12 Na1 O4 C35 13.8(2) . .
Zn1 Na1 O4 C35 98.4(2) 2_766 .
Zn1 Na1 O4 C35 -118.7(2) . .
Zn1 O1 C2 C1 19.4(3) . .
Na1 O1 C2 C1 -122.2(2) . .
Zn1 O1 C2 C3 -159.36(12) . .
Na1 O1 C2 C3 59.1(2) . .
C1 C2 C3 C8 86.1(2) . .
O1 C2 C3 C8 -95.2(2) . .
C1 C2 C3 C4 -92.6(2) . .
O1 C2 C3 C4 86.1(2) . .
C8 C3 C4 C5 -2.0(3) . .
C2 C3 C4 C5 176.75(18) . .
C8 C3 C4 C9 178.72(19) . .
C2 C3 C4 C9 -2.5(3) . .
C3 C4 C5 C6 -0.1(3) . .
C9 C4 C5 C6 179.2(2) . .
C4 C5 C6 C7 1.2(3) . .
C4 C5 C6 C10 179.65(19) . .
C5 C6 C7 C8 -0.2(3) . .
C10 C6 C7 C8 -178.68(19) . .
C4 C3 C8 C7 2.9(3) . .
C2 C3 C8 C7 -175.84(17) . .
C4 C3 C8 C11 -175.26(17) . .
C2 C3 C8 C11 6.0(3) . .
C6 C7 C8 C3 -1.8(3) . .
C6 C7 C8 C11 176.40(18) . .
O4 Na1 C12 C13 -150.34(13) . .
O1 Na1 C12 C13 -18.74(15) . .
O3 Na1 C12 C13 107.67(14) 2_766 .
O2 Na1 C12 C13 27.01(12) . .
Zn1 Na1 C12 C13 68.90(13) 2_766 .
Zn1 Na1 C12 C13 10.78(13) . .
Na1 C12 C13 O2 -47.03(16) . .
Na1 C12 C13 C14 133.2(2) . .
Zn1 O2 C13 C12 146.33(18) . .
Zn1 O2 C13 C12 -30.4(3) 2_766 .
Na1 O2 C13 C12 56.7(2) . .
Zn1 O2 C13 C14 -33.9(2) . .
Zn1 O2 C13 C14 149.30(14) 2_766 .
Na1 O2 C13 C14 -123.54(15) . .
Zn1 O2 C13 Na1 89.62(12) . .
Zn1 O2 C13 Na1 -87.16(13) 2_766 .
O4 Na1 C13 C12 39.24(17) . .
O1 Na1 C13 C12 162.53(14) . .
O3 Na1 C13 C12 -68.31(14) 2_766 .
O2 Na1 C13 C12 -133.31(19) . .
Zn1 Na1 C13 C12 -99.79(14) 2_766 .
Zn1 Na1 C13 C12 -167.71(15) . .
O4 Na1 C13 O2 172.56(10) . .
O1 Na1 C13 O2 -64.16(10) . .
O3 Na1 C13 O2 65.01(10) 2_766 .
C12 Na1 C13 O2 133.31(19) . .
Zn1 Na1 C13 O2 33.52(8) 2_766 .
Zn1 Na1 C13 O2 -34.40(8) . .
O4 Na1 C13 C14 -89.10(18) . .
O1 Na1 C13 C14 34.18(17) . .
O3 Na1 C13 C14 163.35(17) 2_766 .
O2 Na1 C13 C14 98.3(2) . .
C12 Na1 C13 C14 -128.3(2) . .
Zn1 Na1 C13 C14 131.87(18) 2_766 .
Zn1 Na1 C13 C14 63.94(16) . .
C12 C13 C14 C15 -70.3(3) . .
O2 C13 C14 C15 110.0(2) . .
Na1 C13 C14 C15 39.5(3) . .
C12 C13 C14 C19 109.5(3) . .
O2 C13 C14 C19 -70.3(2) . .
Na1 C13 C14 C19 -140.80(16) . .
C19 C14 C15 C16 0.4(3) . .
C13 C14 C15 C16 -179.84(19) . .
C19 C14 C15 C20 -179.5(2) . .
C13 C14 C15 C20 0.2(3) . .
C14 C15 C16 C17 -1.0(3) . .
C20 C15 C16 C17 179.0(2) . .
C15 C16 C17 C18 0.3(3) . .
C15 C16 C17 C21 -179.5(2) . .
C16 C17 C18 C19 0.9(3) . .
C21 C17 C18 C19 -179.3(2) . .
C17 C18 C19 C14 -1.4(3) . .
C17 C18 C19 C22 177.3(2) . .
C15 C14 C19 C18 0.7(3) . .
C13 C14 C19 C18 -179.01(18) . .
C15 C14 C19 C22 -178.01(19) . .
C13 C14 C19 C22 2.3(3) . .
Zn1 O3 C24 C23 21.0(3) . .
Na1 O3 C24 C23 -142.2(2) 2_766 .
Zn1 O3 C24 C25 -158.31(13) . .
Na1 O3 C24 C25 38.5(3) 2_766 .
C23 C24 C25 C26 -87.6(3) . .
O3 C24 C25 C26 91.7(2) . .
C23 C24 C25 C30 89.8(3) . .
O3 C24 C25 C30 -90.9(2) . .
C30 C25 C26 C27 -4.0(3) . .
C24 C25 C26 C27 173.41(19) . .
C30 C25 C26 C31 174.8(2) . .
C24 C25 C26 C31 -7.8(3) . .
C25 C26 C27 C28 2.3(3) . .
C31 C26 C27 C28 -176.5(2) . .
C26 C27 C28 C29 0.7(3) . .
C26 C27 C28 C32 -179.6(2) . .
C27 C28 C29 C30 -2.2(3) . .
C32 C28 C29 C30 178.2(2) . .
C28 C29 C30 C25 0.6(3) . .
C28 C29 C30 C33 -178.7(2) . .
C26 C25 C30 C29 2.6(3) . .
C24 C25 C30 C29 -174.85(18) . .
C26 C25 C30 C33 -178.16(19) . .
C24 C25 C30 C33 4.4(3) . .
Na1 O4 C35 C34 -152.99(19) . .
Na1 O4 C35 C36 29.4(3) . .
O4 C35 C36 C37 -103.0(2) . .
C34 C35 C36 C37 79.3(3) . .
O4 C35 C36 C41 77.8(3) . .
C34 C35 C36 C41 -99.9(2) . .
C41 C36 C37 C38 0.9(3) . .
C35 C36 C37 C38 -178.20(18) . .
C41 C36 C37 C42 -179.47(19) . .
C35 C36 C37 C42 1.4(3) . .
C36 C37 C38 C39 0.7(3) . .
C42 C37 C38 C39 -178.91(19) . .
C37 C38 C39 C40 -1.4(3) . .
C37 C38 C39 C43 177.6(2) . .
C38 C39 C40 C41 0.6(3) . .
C43 C39 C40 C41 -178.4(2) . .
C39 C40 C41 C36 0.9(3) . .
C39 C40 C41 C44 -178.6(2) . .
C37 C36 C41 C40 -1.7(3) . .
C35 C36 C41 C40 177.43(18) . .
C37 C36 C41 C44 177.76(19) . .
C35 C36 C41 C44 -3.1(3) . .
